data_1518539
loop_
_publ_author_name
'Kar, Sudeshna'
'Tai, Yian'

_publ_section_title
;
 Marked difference in self-assembly, morphology, and cell viability of
 positional isomeric dipeptides generated by reversal of sequence.
;
_journal_issue 7
_journal_name_full 'Soft matter'
_journal_page_first 1345
_journal_page_last 1351
_journal_paper_doi 10.1039/c4sm02537g
_journal_volume 11
_journal_year 2015
_chemical_compound_source 'synthesis as described'
_chemical_formula_moiety 'C17 H24 N2 O5'
_chemical_formula_sum 'C17 H24 N2 O5'
_chemical_formula_weight 336.38
_chemical_name_systematic
;
 ?
;
_space_group_IT_number 15
_symmetry_cell_setting monoclinic
_symmetry_Int_Tables_number 15
_symmetry_space_group_name_Hall '-C 2yc'
_symmetry_space_group_name_H-M 'C 1 2/c 1'
_atom_sites_solution_hydrogens mixed
_audit_conform_dict_location ftp://ftp.iucr.org/pub/cif_core.dic
_audit_conform_dict_name cif_core.dic
_audit_conform_dict_version 2.4.3
_audit_creation_date 2013-07-08T01:40:19-00:00
_audit_creation_method 'WinGX routine CIF_UPDATE'
_cell_angle_alpha 90
_cell_angle_beta 108.856(4)
_cell_angle_gamma 90
_cell_formula_units_Z 8
_cell_length_a 14.2575(5)
_cell_length_b 13.1713(4)
_cell_length_c 20.8636(8)
_cell_measurement_reflns_used 18013
_cell_measurement_temperature 100.05(10)
_cell_measurement_theta_max 29.3623
_cell_measurement_theta_min 3.0134
_cell_measurement_wavelength 0.71073
_cell_volume 3707.7(2)
_computing_cell_refinement
;
        CrysAlisPro, Agilent Technologies,
        Version 1.171.35.21 (release 20-01-2012 CrysAlis171 .NET)
        (compiled Jan 23 2012,18:06:46)
;
_computing_data_collection
;
        CrysAlisPro, Agilent Technologies,
        Version 1.171.35.21 (release 20-01-2012 CrysAlis171 .NET)
        (compiled Jan 23 2012,18:06:46)
;
_computing_data_reduction
;
        CrysAlisPro, Agilent Technologies,
        Version 1.171.35.21 (release 20-01-2012 CrysAlis171 .NET)
        (compiled Jan 23 2012,18:06:46)
;
_computing_molecular_graphics 'Ortep-3 for Windows (Farrugia, 1997)'
_computing_publication_material 'WinGX publication routines (Farrugia, 1999)'
_computing_structure_refinement 'SHELXL-2013 (Sheldrick, 2013)'
_diffrn_ambient_temperature 100.05(10)
_diffrn_detector_area_resol_mean 10.4875
_diffrn_measured_fraction_theta_full 0.999
_diffrn_measured_fraction_theta_max 0.942
_diffrn_measurement_device_type 'Xcalibur, Atlas, Gemini'
_diffrn_measurement_method '\w scans'
_diffrn_radiation_probe x-ray
_diffrn_radiation_type MoK\a
_diffrn_radiation_wavelength 0.71073
_diffrn_reflns_av_R_equivalents 0.024
_diffrn_reflns_Laue_measured_fraction_full 0.999
_diffrn_reflns_Laue_measured_fraction_max 0.942
_diffrn_reflns_limit_h_max 19
_diffrn_reflns_limit_h_min -19
_diffrn_reflns_limit_k_max 18
_diffrn_reflns_limit_k_min -18
_diffrn_reflns_limit_l_max 28
_diffrn_reflns_limit_l_min -27
_diffrn_reflns_number 32143
_diffrn_reflns_point_group_measured_fraction_full 0.999
_diffrn_reflns_point_group_measured_fraction_max 0.942
_diffrn_reflns_theta_full 25.242
_diffrn_reflns_theta_max 29.427
_diffrn_reflns_theta_min 3.02
_diffrn_source 'Enhance (Mo) X-ray Source'
_exptl_absorpt_coefficient_mu 0.089
_exptl_absorpt_correction_T_max 0.972
_exptl_absorpt_correction_T_min 0.948
_exptl_absorpt_correction_type gaussian
_exptl_absorpt_process_details
;
        CrysAlisPro, Agilent Technologies,
        Version 1.171.35.21 (release 20-01-2012 CrysAlis171 .NET)
        (compiled Jan 23 2012,18:06:46)
Numerical absorption correction based on gaussian integration over
                        a multifaceted crystal model
;
_exptl_crystal_colour colourless
_exptl_crystal_density_diffrn 1.205
_exptl_crystal_density_method 'not measured'
_exptl_crystal_description prism
_exptl_crystal_F_000 1440
_exptl_crystal_size_max 0.74
_exptl_crystal_size_mid 0.61
_exptl_crystal_size_min 0.44
_refine_diff_density_max 0.434
_refine_diff_density_min -0.244
_refine_diff_density_rms 0.041
_refine_ls_extinction_coef 0.0007(2)
_refine_ls_extinction_expression Fc^*^=kFc[1+0.001xFc^2^\l^3^/sin(2\q)]^-1/4^
_refine_ls_extinction_method SHELXL
_refine_ls_goodness_of_fit_ref 1.039
_refine_ls_hydrogen_treatment mixed
_refine_ls_matrix_type full
_refine_ls_number_constraints 0
_refine_ls_number_parameters 226
_refine_ls_number_reflns 4847
_refine_ls_number_restraints 0
_refine_ls_restrained_S_all 1.039
_refine_ls_R_factor_all 0.043
_refine_ls_R_factor_gt 0.0388
_refine_ls_shift/su_max 0
_refine_ls_shift/su_mean 0
_refine_ls_structure_factor_coef Fsqd
_refine_ls_weighting_details 'w=1/[\s^2^(Fo^2^)+(0.0516P)^2^+2.6713P] where P=(Fo^2^+2Fc^2^)/3'
_refine_ls_weighting_scheme calc
_refine_ls_wR_factor_gt 0.1026
_refine_ls_wR_factor_ref 0.106
_reflns_number_gt 4367
_reflns_number_total 4847
_reflns_threshold_expression 'I > 2\s(I)'
_cod_data_source_file c4sm02537g2.cif
_cod_data_source_block shelx
_cod_depositor_comments 'Adding full bibliography for 1518539.cif.'
_cod_original_sg_symbol_H-M 'C 2/c'
_cod_database_code 1518539
_shelx_estimated_absorpt_t_min 0.937
_shelx_estimated_absorpt_t_max 0.962

loop_
_symmetry_equiv_pos_as_xyz
'x, y, z'
'-x, y, -z+1/2'
'x+1/2, y+1/2, z'
'-x+1/2, y+1/2, -z+1/2'
'-x, -y, -z'
'x, -y, z-1/2'
'-x+1/2, -y+1/2, -z'
'x+1/2, -y+1/2, z-1/2'

loop_
_atom_site_label
_atom_site_type_symbol
_atom_site_fract_x
_atom_site_fract_y
_atom_site_fract_z
_atom_site_U_iso_or_equiv
_atom_site_adp_type
_atom_site_occupancy
_atom_site_calc_flag
H2N H 0.0710(10) -0.0720(11) 0.3481(7) 0.025(3) Uiso 1 d
H1N H 0.1760(11) -0.3315(11) 0.1765(7) 0.029(3) Uiso 1 d
O3 O 0.21772(5) 0.09717(5) 0.35832(4) 0.01973(15) Uani 1 d
O2 O -0.01465(5) -0.21865(6) 0.16016(4) 0.02338(17) Uani 1 d
N1 N 0.14248(6) -0.28350(6) 0.18779(4) 0.01778(17) Uani 1 d
O1 O 0.01673(5) -0.37530(6) 0.12684(4) 0.02796(19) Uani 1 d
O4 O 0.17682(6) 0.03011(7) 0.49167(4) 0.03035(19) Uani 1 d
O5 O 0.10732(6) 0.18454(6) 0.47307(4) 0.03094(19) Uani 1 d
N2 N 0.09173(6) -0.00972(6) 0.35297(4) 0.01697(17) Uani 1 d
C12 C 0.17612(7) 0.01449(7) 0.34089(4) 0.01524(17) Uani 1 d
C13 C 0.04395(7) 0.05987(7) 0.38738(5) 0.01677(18) Uani 1 d
C8 C 0.21708(7) -0.06238(7) 0.30413(5) 0.01595(18) Uani 1 d
C6 C 0.19733(7) -0.20439(7) 0.22787(5) 0.01599(18) Uani 1 d
C7 C 0.15721(7) -0.13634(7) 0.26312(4) 0.01539(17) Uani 1 d
H7 H 0.0905 -0.1404 0.2592 0.018 Uiso 1 calc
C5 C 0.04232(7) -0.28628(7) 0.15830(5) 0.01796(19) Uani 1 d
C9 C 0.31726(7) -0.05636(8) 0.31077(6) 0.0235(2) Uani 1 d
H9 H 0.3574 -0.0074 0.3385 0.028 Uiso 1 calc
C14 C 0.11932(7) 0.08875(8) 0.45587(5) 0.01987(19) Uani 1 d
C11 C 0.29744(7) -0.19729(8) 0.23386(6) 0.0238(2) Uani 1 d
H11 H 0.3245 -0.2416 0.2099 0.029 Uiso 1 calc
C15 C -0.03797(7) 0.00089(9) 0.40397(5) 0.0235(2) Uani 1 d
H15A H -0.0096 -0.0563 0.432 0.035 Uiso 1 calc
H15B H -0.0859 -0.0224 0.3627 0.035 Uiso 1 calc
H15C H -0.0698 0.0445 0.4276 0.035 Uiso 1 calc
C10 C 0.35643(8) -0.12427(9) 0.27548(6) 0.0286(2) Uani 1 d
H10 H 0.4234 -0.1207 0.2798 0.034 Uiso 1 calc
C16 C -0.00071(8) 0.15063(9) 0.34270(6) 0.0269(2) Uani 1 d
H16A H 0.0508 0.1874 0.3324 0.04 Uiso 1 calc
H16B H -0.0326 0.1944 0.3661 0.04 Uiso 1 calc
H16C H -0.0485 0.1273 0.3014 0.04 Uiso 1 calc
C4 C -0.08797(8) -0.40039(9) 0.08914(7) 0.0327(3) Uani 1 d
C1 C -0.07996(10) -0.50995(12) 0.06892(10) 0.0593(5) Uani 1 d
H1A H -0.0394 -0.5134 0.0402 0.089 Uiso 1 calc
H1B H -0.1449 -0.5357 0.045 0.089 Uiso 1 calc
H1C H -0.0506 -0.5501 0.1088 0.089 Uiso 1 calc
C3 C -0.15155(11) -0.39373(13) 0.13450(9) 0.0502(4) Uani 1 d
H3A H -0.1255 -0.4382 0.1726 0.075 Uiso 1 calc
H3B H -0.2181 -0.4136 0.1095 0.075 Uiso 1 calc
H3C H -0.1515 -0.3252 0.1502 0.075 Uiso 1 calc
C17 C 0.16783(12) 0.21418(12) 0.54046(7) 0.0466(4) Uani 1 d
H17A H 0.1546 0.2838 0.5482 0.07 Uiso 1 calc
H17B H 0.2366 0.2067 0.5448 0.07 Uiso 1 calc
H17C H 0.1525 0.1718 0.5732 0.07 Uiso 1 calc
C2 C -0.12399(11) -0.33282(13) 0.02788(7) 0.0512(4) Uani 1 d
H2A H -0.0813 -0.3401 0.0008 0.077 Uiso 1 calc
H2B H -0.1234 -0.2635 0.0421 0.077 Uiso 1 calc
H2C H -0.1903 -0.3518 0.0016 0.077 Uiso 1 calc

loop_
_atom_site_aniso_label
_atom_site_aniso_U_11
_atom_site_aniso_U_22
_atom_site_aniso_U_33
_atom_site_aniso_U_23
_atom_site_aniso_U_13
_atom_site_aniso_U_12
O3 0.0209(3) 0.0158(3) 0.0254(3) -0.0037(3) 0.0114(3) -0.0059(3)
O2 0.0176(3) 0.0201(3) 0.0307(4) -0.0058(3) 0.0054(3) 0.0054(3)
N1 0.0159(4) 0.0162(4) 0.0213(4) -0.0037(3) 0.0061(3) 0.0036(3)
O1 0.0167(3) 0.0224(4) 0.0373(4) -0.0126(3) -0.0016(3) 0.0048(3)
O4 0.0230(4) 0.0444(5) 0.0209(4) 0.0020(3) 0.0033(3) -0.0027(3)
O5 0.0396(5) 0.0291(4) 0.0281(4) -0.0144(3) 0.0164(4) -0.0132(3)
N2 0.0182(4) 0.0161(4) 0.0194(4) -0.0040(3) 0.0100(3) -0.0053(3)
C12 0.0154(4) 0.0157(4) 0.0153(4) 0.0008(3) 0.0059(3) -0.0020(3)
C13 0.0159(4) 0.0205(4) 0.0156(4) -0.0025(3) 0.0074(3) -0.0025(3)
C8 0.0167(4) 0.0139(4) 0.0185(4) 0.0015(3) 0.0073(3) -0.0004(3)
C6 0.0164(4) 0.0139(4) 0.0179(4) 0.0016(3) 0.0059(3) 0.0017(3)
C7 0.0141(4) 0.0159(4) 0.0173(4) 0.0009(3) 0.0067(3) 0.0001(3)
C5 0.0180(4) 0.0171(4) 0.0181(4) -0.0013(3) 0.0049(3) 0.0029(3)
C9 0.0165(4) 0.0187(4) 0.0355(5) -0.0042(4) 0.0086(4) -0.0033(3)
C14 0.0189(4) 0.0262(5) 0.0174(4) -0.0043(4) 0.0098(3) -0.0083(4)
C11 0.0180(4) 0.0208(5) 0.0355(5) -0.0041(4) 0.0127(4) 0.0030(4)
C15 0.0188(4) 0.0332(5) 0.0215(5) -0.0061(4) 0.0108(4) -0.0089(4)
C10 0.0147(4) 0.0255(5) 0.0478(7) -0.0072(5) 0.0133(4) -0.0013(4)
C16 0.0281(5) 0.0305(5) 0.0249(5) 0.0050(4) 0.0124(4) 0.0078(4)
C4 0.0167(5) 0.0317(6) 0.0413(6) -0.0168(5) -0.0025(4) 0.0030(4)
C1 0.0281(6) 0.0411(8) 0.0884(12) -0.0390(8) -0.0092(7) 0.0043(6)
C3 0.0339(7) 0.0541(9) 0.0648(10) -0.0227(8) 0.0192(7) -0.0179(6)
C17 0.0642(9) 0.0536(8) 0.0288(6) -0.0237(6) 0.0245(6) -0.0366(7)
C2 0.0394(7) 0.0613(10) 0.0373(7) -0.0085(7) -0.0090(6) 0.0103(7)

loop_
_atom_type_symbol
_atom_type_description
_atom_type_scat_dispersion_real
_atom_type_scat_dispersion_imag
_atom_type_scat_source
C C 0.0033 0.0016 'International Tables Vol C Tables 4.2.6.8 and 6.1.1.4'
H H 0 0 'International Tables Vol C Tables 4.2.6.8 and 6.1.1.4'
N N 0.0061 0.0033 'International Tables Vol C Tables 4.2.6.8 and 6.1.1.4'
O O 0.0106 0.006 'International Tables Vol C Tables 4.2.6.8 and 6.1.1.4'

loop_
_geom_angle_atom_site_label_1
_geom_angle_atom_site_label_2
_geom_angle_atom_site_label_3
_geom_angle
C5 N1 C6 126.16(8)
C5 N1 H1N 116.5(10)
C6 N1 H1N 116.8(10)
C5 O1 C4 121.65(8)
C14 O5 C17 115.33(11)
C12 N2 C13 122.05(8)
C12 N2 H2N 119.7(9)
C13 N2 H2N 117.1(9)
O3 C12 N2 121.77(8)
O3 C12 C8 121.08(8)
N2 C12 C8 117.14(8)
N2 C13 C16 111.15(8)
N2 C13 C14 108.42(8)
C16 C13 C14 113.85(8)
N2 C13 C15 107.65(8)
C16 C13 C15 109.73(8)
C14 C13 C15 105.73(7)
C9 C8 C7 120.44(9)
C9 C8 C12 117.89(8)
C7 C8 C12 121.64(8)
C7 C6 C11 119.47(9)
C7 C6 N1 123.13(8)
C11 C6 N1 117.36(8)
C8 C7 C6 119.97(8)
C8 C7 H7 120
C6 C7 H7 120
O2 C5 O1 125.47(9)
O2 C5 N1 125.51(9)
O1 C5 N1 109.02(8)
C10 C9 C8 119.16(9)
C10 C9 H9 120.4
C8 C9 H9 120.4
O4 C14 O5 124.24(10)
O4 C14 C13 123.68(9)
O5 C14 C13 111.86(9)
C10 C11 C6 119.98(9)
C10 C11 H11 120
C6 C11 H11 120
C13 C15 H15A 109.5
C13 C15 H15B 109.5
H15A C15 H15B 109.5
C13 C15 H15C 109.5
H15A C15 H15C 109.5
H15B C15 H15C 109.5
C11 C10 C9 120.97(9)
C11 C10 H10 119.5
C9 C10 H10 119.5
C13 C16 H16A 109.5
C13 C16 H16B 109.5
H16A C16 H16B 109.5
C13 C16 H16C 109.5
H16A C16 H16C 109.5
H16B C16 H16C 109.5
O1 C4 C2 109.13(11)
O1 C4 C3 111.11(10)
C2 C4 C3 112.87(12)
O1 C4 C1 101.89(9)
C2 C4 C1 111.21(13)
C3 C4 C1 110.10(14)
C4 C1 H1A 109.5
C4 C1 H1B 109.5
H1A C1 H1B 109.5
C4 C1 H1C 109.5
H1A C1 H1C 109.5
H1B C1 H1C 109.5
C4 C3 H3A 109.5
C4 C3 H3B 109.5
H3A C3 H3B 109.5
C4 C3 H3C 109.5
H3A C3 H3C 109.5
H3B C3 H3C 109.5
O5 C17 H17A 109.5
O5 C17 H17B 109.5
H17A C17 H17B 109.5
O5 C17 H17C 109.5
H17A C17 H17C 109.5
H17B C17 H17C 109.5
C4 C2 H2A 109.5
C4 C2 H2B 109.5
H2A C2 H2B 109.5
C4 C2 H2C 109.5
H2A C2 H2C 109.5
H2B C2 H2C 109.5

loop_
_geom_bond_atom_site_label_1
_geom_bond_atom_site_label_2
_geom_bond_distance
O3 C12 1.2372(11)
O2 C5 1.2145(11)
N1 C5 1.3606(12)
N1 C6 1.4049(12)
N1 H1N 0.870(15)
O1 C5 1.3357(12)
O1 C4 1.4822(12)
O4 C14 1.1962(14)
O5 C14 1.3379(13)
O5 C17 1.4455(15)
N2 C12 1.3449(11)
N2 C13 1.4614(12)
N2 H2N 0.867(15)
C12 C8 1.4979(13)
C13 C16 1.5231(14)
C13 C14 1.5326(13)
C13 C15 1.5326(13)
C8 C9 1.3920(13)
C8 C7 1.3919(13)
C6 C7 1.3941(12)
C6 C11 1.3951(13)
C7 H7 0.93
C9 C10 1.3856(15)
C9 H9 0.93
C11 C10 1.3836(15)
C11 H11 0.93
C15 H15A 0.96
C15 H15B 0.96
C15 H15C 0.96
C10 H10 0.93
C16 H16A 0.96
C16 H16B 0.96
C16 H16C 0.96
C4 C2 1.505(2)
C4 C3 1.510(2)
C4 C1 1.5181(17)
C1 H1A 0.96
C1 H1B 0.96
C1 H1C 0.96
C3 H3A 0.96
C3 H3B 0.96
C3 H3C 0.96
C17 H17A 0.96
C17 H17B 0.96
C17 H17C 0.96
C2 H2A 0.96
C2 H2B 0.96
C2 H2C 0.96
